data_2244159
loop_
_publ_author_name
'Qiu, Qi-Ming'
'Song, Jian-Biao'

_publ_section_title
;
 Crystal structure of MgK~0.5~[B~6~O~10~](OH)~0.5~&#x00B7;0.5H~2~O,
 poly[dimagnesium potassium bis(hexaborate) hydroxide monohydrate]
;
_journal_coeditor_code TX2057
_journal_issue 10
_journal_name_full 'Acta Crystallographica Section E'
_journal_page_first 1003
_journal_page_last 1005
_journal_paper_doi 10.1107/S2056989022008982
_journal_volume 78
_journal_year 2022
_chemical_formula_iupac 'Mg K0.5 [B6 O10] (O H)0.5, 0.5H2 O'
_chemical_formula_structural 'Mg K0.5 [B6 O10] , 0.5OH , 0.5H2 O'
_chemical_formula_sum 'B12 H3 K Mg2 O22'
_chemical_formula_weight 572.46
_chemical_name_systematic
;
Poly[dimagnesium potassium hexaborate hydroxyide monohydrate]
;
_space_group_crystal_system cubic
_space_group_IT_number 205
_space_group_name_Hall '-P 2ac 2ab 3'
_space_group_name_H-M_alt 'P a -3'
_atom_sites_solution_hydrogens difmap
_audit_creation_method SHELXL-2018/3
_cell_angle_alpha 90
_cell_angle_beta 90
_cell_angle_gamma 90
_cell_formula_units_Z 4
_cell_length_a 12.2966(2)
_cell_length_b 12.2966(2)
_cell_length_c 12.2966(2)
_cell_measurement_reflns_used 5324
_cell_measurement_temperature 296(2)
_cell_measurement_theta_max 30.31
_cell_measurement_theta_min 2.87
_cell_volume 1859.32(5)
_computing_cell_refinement
;
SAINT (Bruker, 2006)
;
_computing_data_collection
;
APEX2 (Bruker, 2006)
;
_computing_data_reduction
;
SAINT (Bruker, 2006)
;
_computing_molecular_graphics
;
SHELXTL (Sheldrick, 2008)
;
_computing_publication_material
;
SHELXTL (Sheldrick, 2008)
;
_computing_structure_refinement
;
<i>SHELXL2018/3</i> (Sheldrick, 2015<i>b</i>)
;
_computing_structure_solution
;
<i>SHELXT2018/3</i>  (Sheldrick, 2015<i>a</i>)
;
_diffrn_ambient_temperature 296(2)
_diffrn_measured_fraction_theta_full 0.998
_diffrn_measured_fraction_theta_max 0.999
_diffrn_measurement_device_type 'Bruker APEXII CCD'
_diffrn_measurement_method '\f and \w scans'
_diffrn_radiation_type MoK\a
_diffrn_radiation_wavelength 0.71073
_diffrn_reflns_av_R_equivalents 0.0563
_diffrn_reflns_av_unetI/netI 0.0193
_diffrn_reflns_limit_h_max 17
_diffrn_reflns_limit_h_min -16
_diffrn_reflns_limit_k_max 16
_diffrn_reflns_limit_k_min -16
_diffrn_reflns_limit_l_max 17
_diffrn_reflns_limit_l_min -16
_diffrn_reflns_number 23808
_diffrn_reflns_theta_full 25.242
_diffrn_reflns_theta_max 30.476
_diffrn_reflns_theta_min 3.313
_diffrn_source 'fine-focus sealed tube'
_exptl_absorpt_coefficient_mu 0.468
_exptl_absorpt_correction_T_max 0.936
_exptl_absorpt_correction_T_min 0.762
_exptl_absorpt_correction_type multi-scan
_exptl_absorpt_process_details
;
(SADABS; Krause et al., 2015)
;
_exptl_crystal_colour colorless
_exptl_crystal_density_diffrn 2.045
_exptl_crystal_density_method 'not measured'
_exptl_crystal_description block
_exptl_crystal_F_000 1128
_exptl_crystal_size_max 0.100
_exptl_crystal_size_mid 0.080
_exptl_crystal_size_min 0.080
_refine_diff_density_max 0.657
_refine_diff_density_min -0.642
_refine_ls_extinction_method none
_refine_ls_goodness_of_fit_ref 1.161
_refine_ls_hydrogen_treatment constr
_refine_ls_matrix_type full
_refine_ls_number_parameters 72
_refine_ls_number_reflns 952
_refine_ls_number_restraints 0
_refine_ls_restrained_S_all 1.161
_refine_ls_R_factor_all 0.0459
_refine_ls_R_factor_gt 0.0391
_refine_ls_shift/su_max 0.000
_refine_ls_shift/su_mean 0.000
_refine_ls_structure_factor_coef Fsqd
_refine_ls_weighting_details 'w=1/[\s^2^(Fo^2^)+(0.0658P)^2^+0.9552P] where P=(Fo^2^+2Fc^2^)/3'
_refine_ls_weighting_scheme calc
_refine_ls_wR_factor_gt 0.1092
_refine_ls_wR_factor_ref 0.1155
_reflns_number_gt 828
_reflns_number_total 952
_reflns_threshold_expression 'I > 2\s(I)'
_cod_data_source_file tx2057sup1.cif
_cod_data_source_block I
_cod_depositor_comments 'Adding full bibliography for 2244159.cif.'
_cod_original_cell_volume 1859.32(9)
_cod_database_code 2244159
_cod_database_fobs_code 2244159
_shelx_space_group_comment
;
The symmetry employed for this shelxl refinement is uniquely defined
by the following loop, which should always be used as a source of
symmetry information in preference to the above space-group names.
They are only intended as comments.
;
_shelx_estimated_absorpt_t_min 0.955
_shelx_estimated_absorpt_t_max 0.964

loop_
_space_group_symop_operation_xyz
'x, y, z'
'-x+1/2, -y, z+1/2'
'-x, y+1/2, -z+1/2'
'x+1/2, -y+1/2, -z'
'z, x, y'
'z+1/2, -x+1/2, -y'
'-z+1/2, -x, y+1/2'
'-z, x+1/2, -y+1/2'
'y, z, x'
'-y, z+1/2, -x+1/2'
'y+1/2, -z+1/2, -x'
'-y+1/2, -z, x+1/2'
'-x, -y, -z'
'x-1/2, y, -z-1/2'
'x, -y-1/2, z-1/2'
'-x-1/2, y-1/2, z'
'-z, -x, -y'
'-z-1/2, x-1/2, y'
'z-1/2, x, -y-1/2'
'z, -x-1/2, y-1/2'
'-y, -z, -x'
'y, -z-1/2, x-1/2'
'-y-1/2, z-1/2, x'
'y-1/2, z, -x-1/2'

loop_
_atom_site_type_symbol
_atom_site_label
_atom_site_fract_x
_atom_site_fract_y
_atom_site_fract_z
_atom_site_U_iso_or_equiv
_atom_site_adp_type
_atom_site_calc_flag
_atom_site_occupancy
_atom_site_disorder_assembly
_atom_site_disorder_group
Mg Mg 0.33884(5) 0.33884(5) 0.33884(5) 0.0205(3) Uani d 1 . 2
K K 0.500000 0.500000 0.500000 0.0257(3) Uani d 1 . 2
O O1 0.52065(8) 0.28854(8) 0.29782(8) 0.0110(3) Uani d 1 . 2
O O2 0.22982(9) 0.18931(8) 0.38027(8) 0.0118(3) Uani d 1 . 2
O O3 0.36386(8) 0.68000(8) 0.55091(8) 0.0113(3) Uani d 1 . 2
O O4 0.18887(7) 0.18887(7) 0.18887(7) 0.0057(3) Uani d 1 . 2
O O5 0.4745(13) 0.1216(14) 0.5078(12) 0.066(4) Uani d 0.1667 A 2
H H5 0.504419 0.061354 0.523614 0.099 Uiso d 0.1667 A 2
O O6 0.544(2) 0.0524(17) 0.5575(10) 0.080(6) Uani d 0.1667 . 2
H H6A 0.548070 0.065436 0.625259 0.121 Uiso d 0.1667 . 2
H H6B 0.587560 0.097246 0.528419 0.121 Uiso d 0.1667 . 2
B B1 0.21526(12) 0.22026(12) 0.48534(12) 0.0084(3) Uani d 1 . 2
B B2 0.16682(11) 0.13303(11) 0.29771(11) 0.0067(3) Uani d 1 . 2

loop_
_atom_site_aniso_label
_atom_site_aniso_U_11
_atom_site_aniso_U_22
_atom_site_aniso_U_33
_atom_site_aniso_U_12
_atom_site_aniso_U_13
_atom_site_aniso_U_23
Mg 0.0205(3) 0.0205(3) 0.0205(3) 0.0007(2) 0.0007(2) 0.0007(2)
K 0.0257(3) 0.0257(3) 0.0257(3) 0.0071(2) 0.0071(2) 0.0071(2)
O1 0.0060(4) 0.0113(5) 0.0156(5) 0.0015(3) -0.0031(3) -0.0047(4)
O2 0.0141(5) 0.0157(5) 0.0055(4) -0.0039(4) 0.0005(3) -0.0023(3)
O3 0.0138(5) 0.0134(5) 0.0066(4) 0.0060(4) -0.0017(4) -0.0027(3)
O4 0.0057(3) 0.0057(3) 0.0057(3) 0.0007(3) 0.0007(3) 0.0007(3)
O5 0.058(8) 0.074(11) 0.067(9) 0.005(7) 0.011(7) -0.018(8)
O6 0.123(19) 0.101(16) 0.017(5) 0.029(12) -0.018(7) -0.002(6)
B1 0.0094(6) 0.0091(6) 0.0065(6) 0.0007(5) -0.0008(5) -0.0009(5)
B2 0.0067(6) 0.0067(6) 0.0067(6) 0.0003(4) 0.0006(4) 0.0005(5)

loop_
_atom_type_symbol
_atom_type_description
_atom_type_scat_dispersion_real
_atom_type_scat_dispersion_imag
_atom_type_scat_source
B B 0.0013 0.0007 'International Tables Vol C Tables 4.2.6.8 and 6.1.1.4'
H H 0.0000 0.0000 'International Tables Vol C Tables 4.2.6.8 and 6.1.1.4'
K K 0.2009 0.2494 'International Tables Vol C Tables 4.2.6.8 and 6.1.1.4'
Mg Mg 0.0486 0.0363 'International Tables Vol C Tables 4.2.6.8 and 6.1.1.4'
O O 0.0106 0.0060 'International Tables Vol C Tables 4.2.6.8 and 6.1.1.4'

loop_
_geom_angle_atom_site_label_1
_geom_angle_atom_site_label_2
_geom_angle_atom_site_label_3
_geom_angle_site_symmetry_1
_geom_angle_site_symmetry_3
_geom_angle
_geom_angle_publ_flag
O2 Mg O2 9 5 81.06(5) ?
O2 Mg O2 9 . 81.06(5) ?
O2 Mg O2 5 . 81.06(5) ?
O2 Mg O1 9 9 112.48(4) ?
O2 Mg O1 5 9 132.64(4) ?
O2 Mg O1 . 9 58.46(3) ?
O2 Mg O1 9 5 58.46(3) ?
O2 Mg O1 5 5 112.48(4) ?
O2 Mg O1 . 5 132.64(4) ?
O1 Mg O1 9 5 112.97(3) ?
O2 Mg O1 9 . 132.64(4) ?
O2 Mg O1 5 . 58.46(3) ?
O2 Mg O1 . . 112.48(4) ?
O1 Mg O1 9 . 112.96(3) ?
O1 Mg O1 5 . 112.96(3) ?
O2 Mg B1 9 . 93.22(5) ?
O2 Mg B1 5 . 109.26(5) ?
O2 Mg B1 . . 29.29(4) ?
O1 Mg B1 9 . 29.91(4) ?
O1 Mg B1 5 . 123.25(4) ?
O1 Mg B1 . . 121.16(4) ?
O2 Mg B1 9 9 29.30(4) ?
O2 Mg B1 5 9 93.22(5) ?
O2 Mg B1 . 9 109.26(5) ?
O1 Mg B1 9 9 121.16(4) ?
O1 Mg B1 5 9 29.90(4) ?
O1 Mg B1 . 9 123.25(4) ?
B1 Mg B1 . 9 114.20(3) ?
O2 Mg B1 9 5 109.26(5) ?
O2 Mg B1 5 5 29.30(4) ?
O2 Mg B1 . 5 93.22(5) ?
O1 Mg B1 9 5 123.25(4) ?
O1 Mg B1 5 5 121.16(4) ?
O1 Mg B1 . 5 29.91(4) ?
B1 Mg B1 . 5 114.20(3) ?
B1 Mg B1 9 5 114.20(3) ?
O2 Mg K 9 . 131.38(3) ?
O2 Mg K 5 . 131.38(3) ?
O2 Mg K . . 131.38(3) ?
O1 Mg K 9 . 74.30(3) ?
O1 Mg K 5 . 74.30(3) ?
O1 Mg K . . 74.30(3) ?
B1 Mg K . . 104.19(4) ?
B1 Mg K 9 . 104.19(4) ?
B1 Mg K 5 . 104.19(4) ?
O3 K O3 . 21_666 65.411(16) ?
O3 K O3 . 9 114.589(16) ?
O3 K O3 21_666 9 180.0 ?
O3 K O3 . 17_666 65.410(16) ?
O3 K O3 21_666 17_666 114.590(15) ?
O3 K O3 9 17_666 65.410(15) ?
O3 K O3 . 5 114.590(16) ?
O3 K O3 21_666 5 65.410(15) ?
O3 K O3 9 5 114.590(15) ?
O3 K O3 17_666 5 180.0 ?
O3 K O3 13_666 5 65.410(16) ?
O3 K Mg . 13_666 76.32(2) ?
O3 K Mg 21_666 13_666 103.68(2) ?
O3 K Mg 9 13_666 76.32(2) ?
O3 K Mg 17_666 13_666 103.68(2) ?
O3 K Mg 13_666 13_666 103.68(2) ?
O3 K Mg 5 13_666 76.32(2) ?
O3 K Mg . . 103.68(2) ?
O3 K Mg 21_666 . 76.32(2) ?
O3 K Mg 9 . 103.68(2) ?
O3 K Mg 17_666 . 76.32(2) ?
O3 K Mg 13_666 . 76.32(2) ?
O3 K Mg 5 . 103.68(2) ?
Mg K Mg 13_666 . 180.000(17) ?
B1 O1 B2 5 24_656 123.77(11) ?
B1 O1 Mg 5 . 91.19(8) ?
B2 O1 Mg 24_656 . 144.28(8) ?
B1 O2 B2 . . 136.70(11) ?
B1 O2 Mg . . 93.59(8) ?
B2 O2 Mg . . 121.98(8) ?
B1 O3 B2 16_665 12_565 122.23(11) ?
B1 O3 K 16_665 . 125.09(8) ?
B2 O3 K 12_565 . 110.32(7) ?
B2 O4 B2 9 5 117.97(4) ?
B2 O4 B2 9 . 117.97(4) ?
B2 O4 B2 5 . 117.97(4) ?
O6 O5 O6 23_655 . 59(2) no
O6 O5 O6 8_645 . 89.1(19) no
O6 O5 H5 23_655 . 47.9 no
O6 O5 H5 8_645 . 67.1 no
O6 O5 H5 . . 22.1 no
O6 O5 H6B 23_655 . 94.6 no
O6 O5 H6B 8_645 . 104.1 no
O6 O5 H6B . . 35.2 no
H5 O5 H6B . . 50.4 no
O5 O6 O6 20_566 23_655 71(3) no
O5 O6 O6 20_566 20_566 77(3) no
O6 O6 O6 23_655 20_566 101(2) no
O5 O6 O5 20_566 11_556 114(2) no
O6 O6 O5 23_655 11_556 136.9(16) no
O6 O6 O5 20_566 11_556 45.7(12) no
O5 O6 O5 20_566 . 107(3) no
O6 O6 O5 23_655 . 43.9(9) no
O6 O6 O5 20_566 . 133.5(16) no
O5 O6 O5 11_556 . 134.5(17) no
O5 O6 H5 20_566 . 104.1 no
O6 O6 H5 23_655 . 33.1 no
O6 O6 H5 20_566 . 103.9 no
O5 O6 H5 11_556 . 117.5 no
O5 O6 H5 . . 29.6 no
O5 O6 H6A 20_566 . 44.8 no
O6 O6 H6A 23_655 . 101.0 no
O6 O6 H6A 20_566 . 103.2 no
O5 O6 H6A 11_556 . 111.4 no
O5 O6 H6A . . 111.4 no
H5 O6 H6A . . 130.2 no
O5 O6 H6B 20_566 . 149.2 no
O6 O6 H6B 23_655 . 122.2 no
O6 O6 H6B 20_566 . 122.0 no
O5 O6 H6B 11_556 . 76.7 no
O5 O6 H6B . . 78.5 no
H5 O6 H6B . . 95.3 no
H6A O6 H6B . . 104.5 ?
O5 O6 H5 20_566 20_566 58.1(15) no
O6 O6 H5 23_655 20_566 74(3) no
O6 O6 H5 20_566 20_566 28.4(18) no
O5 O6 H5 11_556 20_566 74(3) no
O5 O6 H5 . 20_566 114(3) no
H5 O6 H5 . 20_566 87.3 no
H6A O6 H5 . 20_566 97.8 no
H6B O6 H5 . 20_566 148.0 no
O3 B1 O2 16_655 . 123.87(12) ?
O3 B1 O1 16_655 9 122.17(12) ?
O2 B1 O1 . 9 113.96(12) ?
O3 B1 Mg 16_655 . 166.22(10) ?
O2 B1 Mg . . 57.12(7) ?
O1 B1 Mg 9 . 58.91(7) ?
O3 B2 O2 6_456 . 112.28(11) ?
O3 B2 O1 6_456 18_655 109.48(11) ?
O2 B2 O1 . 18_655 110.35(11) ?
O3 B2 O4 6_456 . 109.12(10) ?
O2 B2 O4 . . 107.66(11) ?
O1 B2 O4 18_655 . 107.83(10) ?

loop_
_geom_bond_atom_site_label_1
_geom_bond_atom_site_label_2
_geom_bond_site_symmetry_2
_geom_bond_distance
_geom_bond_publ_flag
Mg O2 9 2.3319(12) ?
Mg O2 5 2.3319(12) ?
Mg O2 . 2.3319(12) ?
Mg O1 9 2.3738(10) ?
Mg O1 5 2.3738(10) ?
Mg O1 . 2.3738(10) ?
Mg B1 . 2.7714(15) ?
Mg B1 9 2.7715(15) ?
Mg B1 5 2.7715(15) ?
Mg K . 3.4324(11) ?
K O3 . 2.8450(10) ?
K O3 21_666 2.8450(10) ?
K O3 9 2.8450(10) ?
K O3 17_666 2.8450(10) ?
K O3 13_666 2.8450(10) ?
K O3 5 2.8450(10) ?
O1 B1 5 1.3821(18) ?
O1 B2 24_656 1.4531(16) ?
O2 B1 . 1.3587(16) ?
O2 B2 . 1.4525(16) ?
O3 B1 16_665 1.3570(18) ?
O3 B2 12_565 1.4519(16) ?
O4 B2 9 1.5285(15) ?
O4 B2 5 1.5285(15) ?
O4 B2 . 1.5285(15) ?
O5 O6 23_655 0.96(2) no
O5 O6 8_645 1.27(3) no
O5 O6 . 1.35(3) no
O5 H5 . 0.8500 ?
O5 H6B . 1.4451 no
O5 H6A 23_655 0.70(3) no
O6 O6 23_655 1.20(3) no
O6 O6 20_566 1.20(3) no
O6 H5 . 0.6476 no
O6 H6A . 0.8500 ?
O6 H6B . 0.8500 ?

loop_
_geom_hbond_atom_site_label_D
_geom_hbond_atom_site_label_H
_geom_hbond_atom_site_label_A
_geom_hbond_site_symmetry_A
_geom_hbond_distance_DH
_geom_hbond_distance_HA
_geom_hbond_distance_DA
_geom_hbond_angle_DHA
_geom_hbond_publ_flag
O5 H5 O5 11_556 0.85 1.67 2.42(3) 145.0 yes
O6 H6A O2 11_556 0.85 2.58 3.276(15) 140.3 yes
O6^b H5^b O6^b 23_655 0.65 0.74 1.20(3) 118.5 no
O6^b H5^b O6^b 8_645 0.65 1.23 1.84(2) 157.7 no
O6^b H5^b O6^b 13_656 0.65 1.82 2.19(3) 117.7 no
O6^b H5^b O5^b 23_655 0.65 1.79 2.34(3) 143.3 no
O6^b H5^b O5^b 8_645 0.65 2.09 2.484(19) 121.2 no
O6^b H5^b O5^b . 0.65 0.85 1.35(3) 128.2 no
O5 H5 O6 11_556 0.85 1.78 2.484(19) 138.8 yes
O5^b H5^b O6^b 20_566 0.85 1.49 2.34(3) 179.4 no
O5^b H5^b O6^b 13_656 0.85 1.82 2.30(2) 113.8 no
O5^b H5^b O5^b 11_556 0.85 1.67 2.42(3) 145.0 no
O5^b H5^b O5^b 20_566 0.85 1.28 1.88(3) 121.9 no
O5 H5 O5 13_656 0.85 2.30 3.06(3) 149.8 yes

loop_
_geom_torsion_atom_site_label_1
_geom_torsion_atom_site_label_2
_geom_torsion_atom_site_label_3
_geom_torsion_atom_site_label_4
_geom_torsion_site_symmetry_1
_geom_torsion_site_symmetry_2
_geom_torsion_site_symmetry_3
_geom_torsion_site_symmetry_4
_geom_torsion
_geom_torsion_publ_flag
O6 O5 O6 O5 23_655 . . 20_566 -36(3) no
O6 O5 O6 O5 8_645 . . 20_566 -94.9(17) no
O6 O5 O6 O6 8_645 . . 23_655 -59(2) no
O6 O5 O6 O6 23_655 . . 20_566 52(3) no
O6 O5 O6 O6 8_645 . . 20_566 -7(5) no
O6 O5 O6 O5 23_655 . . 11_556 117(3) no
O6 O5 O6 O5 8_645 . . 11_556 58(4) no
B2 O2 B1 O3 . . . 16_655 16.3(2) ?
Mg O2 B1 O3 . . . 16_655 163.52(12) ?
B2 O2 B1 O1 . . . 9 -163.39(13) ?
Mg O2 B1 O1 . . . 9 -16.21(12) ?
B2 O2 B1 Mg . . . . -147.18(17) ?
B1 O2 B2 O3 . . . 6_456 21.1(2) ?
Mg O2 B2 O3 . . . 6_456 -119.29(10) ?
B1 O2 B2 O1 . . . 18_655 -101.35(17) ?
Mg O2 B2 O1 . . . 18_655 118.27(10) ?
B1 O2 B2 O4 . . . . 141.21(14) ?
Mg O2 B2 O4 . . . . 0.84(12) ?
B2 O4 B2 O3 9 . . 6_456 45.6(2) ?
B2 O4 B2 O3 5 . . 6_456 -162.41(10) ?
B2 O4 B2 O2 9 . . . -76.54(15) ?
B2 O4 B2 O2 5 . . . 75.49(15) ?
B2 O4 B2 O1 9 . . 18_655 164.40(10) ?
B2 O4 B2 O1 5 . . 18_655 -43.6(2) ?
